data_1565997
loop_
_publ_author_name
'Bardonov, Daniil A.'
'Komarov, Pavel D.'
'Sadrtdinova, Guzelia I.'
'Besprozvannyh, Viktoria K.'
'Lyssenko, Konstantin A.'
'Gudovannyy, Alexei O.'
'Nifant'ev, Ilya E.'
'Minyaev, Mikhail E.'
'Roitershtein, Dmitrii M.'

_publ_section_title
;
 Cyclopentadienyl lanthanide borohydrides derived from the unsubstituted
 cyclopentadienyl ligand. Unprecedented structural diversity and
 \e-caprolactone polymerization
;
_journal_name_full 'Inorganica Chimica Acta'
_journal_page_first 120638
_journal_paper_doi 10.1016/j.ica.2021.120638
_journal_volume 529
_journal_year 2022
_chemical_formula_moiety 'C13 H29 B2 Nd O2'
_chemical_formula_sum 'C13 H29 B2 Nd O2'
_chemical_formula_weight 383.22
_space_group_crystal_system monoclinic
_space_group_IT_number 14
_space_group_name_Hall '-P 2ybc'
_space_group_name_H-M_alt 'P 1 21/c 1'
_atom_sites_solution_hydrogens mixed
_atom_sites_solution_primary dual
_atom_sites_solution_secondary difmap
_cell_angle_alpha 90
_cell_angle_beta 109.255(2)
_cell_angle_gamma 90
_cell_formula_units_Z 4
_cell_length_a 15.1747(3)
_cell_length_b 7.94590(10)
_cell_length_c 15.6507(3)
_cell_measurement_reflns_used 18529
_cell_measurement_temperature 249.99(10)
_cell_measurement_theta_max 36.0380
_cell_measurement_theta_min 2.6430
_cell_volume 1781.54(6)
_computing_cell_refinement 'CrysAlisPro 1.171.41.117a (Rigaku OD, 2021)'
_computing_data_collection 'CrysAlisPro 1.171.41.117a (Rigaku OD, 2021)'
_computing_data_reduction 'CrysAlisPro 1.171.41.117a (Rigaku OD, 2021)'
_computing_molecular_graphics 'Olex2 1.3 (Dolomanov et al., 2009)'
_computing_publication_material 'Olex2 1.3 (Dolomanov et al., 2009)'
_computing_structure_refinement 'XL  (Sheldrick, 2008)'
_computing_structure_solution 'XT  (Sheldrick, 2015)'
_diffrn_ambient_environment N~2~
_diffrn_ambient_temperature 249.99(10)
_diffrn_detector 'Hybrid Pixel Array Detector'
_diffrn_detector_area_resol_mean 10.0000
_diffrn_detector_type HyPix
_diffrn_measured_fraction_theta_full 1.000
_diffrn_measured_fraction_theta_max 0.967
_diffrn_measurement_details
;
List of Runs (angles in degrees, time in seconds):

  # Type    Start    End  Width  t~exp~   \w     \q     \k     \f   Frames
--------------------------------------------------------------------------
  1  \w    -54.00  32.00   0.40   13.00    --   17.87 -61.00   5.00  215
  2  \w      3.00  89.00   0.40   13.00    --   17.87  61.00 144.00  215
  3  \w    -56.00   4.00   0.40   13.00    --   17.87 -19.00  60.00  150
  4  \w    -56.00   4.00   0.40   13.00    --   17.87 -19.00-150.00  150
  5  \w     42.00  90.00   0.40   13.00    --   17.87 178.00   0.00  120
  6  \w    -89.00 -45.80   0.40   13.00    --  -17.72 -57.00-120.00  108
  7  \w      7.00  89.00   0.40   13.00    --   17.87  38.00  60.00  205
  8  \w    -56.00   4.00   0.40   13.00    --   17.87 -19.00 120.00  150
;
_diffrn_measurement_device 'four-circle diffractometer'
_diffrn_measurement_device_type 'XtaLAB Synergy, Dualflex, HyPix'
_diffrn_measurement_method '\w scans'
_diffrn_orient_matrix_type 'CrysAlisPro convention (1999,Acta A55,543-557)'
_diffrn_orient_matrix_UB_11 -0.0280574000
_diffrn_orient_matrix_UB_12 -0.0168436000
_diffrn_orient_matrix_UB_13 0.0273763000
_diffrn_orient_matrix_UB_21 0.0326847000
_diffrn_orient_matrix_UB_22 -0.0613062000
_diffrn_orient_matrix_UB_23 0.0242718000
_diffrn_orient_matrix_UB_31 0.0244112000
_diffrn_orient_matrix_UB_32 0.0626613000
_diffrn_orient_matrix_UB_33 0.0310819000
_diffrn_radiation_monochromator mirror
_diffrn_radiation_probe x-ray
_diffrn_radiation_type 'Mo K\a'
_diffrn_radiation_wavelength 0.71073
_diffrn_reflns_av_R_equivalents 0.0236
_diffrn_reflns_av_unetI/netI 0.0177
_diffrn_reflns_Laue_measured_fraction_full 1.000
_diffrn_reflns_Laue_measured_fraction_max 0.967
_diffrn_reflns_limit_h_max 24
_diffrn_reflns_limit_h_min -23
_diffrn_reflns_limit_k_max 12
_diffrn_reflns_limit_k_min -12
_diffrn_reflns_limit_l_max 25
_diffrn_reflns_limit_l_min -25
_diffrn_reflns_number 36553
_diffrn_reflns_point_group_measured_fraction_full 1.000
_diffrn_reflns_point_group_measured_fraction_max 0.967
_diffrn_reflns_theta_full 25.242
_diffrn_reflns_theta_max 34.992
_diffrn_reflns_theta_min 2.653
_diffrn_source 'micro-focus sealed X-ray tube'
_diffrn_source_type 'PhotonJet (Mo) X-ray Source'
_exptl_absorpt_coefficient_mu 2.907
_exptl_absorpt_correction_T_max 1.00000
_exptl_absorpt_correction_T_min 0.52589
_exptl_absorpt_correction_type multi-scan
_exptl_absorpt_process_details
;
CrysAlisPro 1.171.41.117a (Rigaku Oxford Diffraction, 2021)
Empirical absorption correction using spherical harmonics,
implemented in SCALE3 ABSPACK scaling algorithm.
;
_exptl_crystal_colour 'pale blue'
_exptl_crystal_density_diffrn 1.429
_exptl_crystal_density_method 'not measured'
_exptl_crystal_description block
_exptl_crystal_F_000 772
_exptl_crystal_size_max 0.19
_exptl_crystal_size_mid 0.14
_exptl_crystal_size_min 0.09
_refine_diff_density_max 1.136
_refine_diff_density_min -0.571
_refine_diff_density_rms 0.058
_refine_ls_extinction_coef .
_refine_ls_extinction_method none
_refine_ls_goodness_of_fit_ref 1.067
_refine_ls_hydrogen_treatment mixed
_refine_ls_matrix_type full
_refine_ls_number_parameters 290
_refine_ls_number_reflns 7584
_refine_ls_number_restraints 306
_refine_ls_restrained_S_all 1.072
_refine_ls_R_factor_all 0.0365
_refine_ls_R_factor_gt 0.0264
_refine_ls_shift/su_max 0.004
_refine_ls_shift/su_mean 0.000
_refine_ls_structure_factor_coef Fsqd
_refine_ls_weighting_details 'w=1/[\s^2^(Fo^2^)+(0.0316P)^2^+0.3963P] where P=(Fo^2^+2Fc^2^)/3'
_refine_ls_weighting_scheme calc
_refine_ls_wR_factor_gt 0.0675
_refine_ls_wR_factor_ref 0.0705
_reflns_Friedel_coverage 0.000
_reflns_Friedel_fraction_full .
_reflns_Friedel_fraction_max .
_reflns_number_gt 6000
_reflns_number_total 7584
_reflns_threshold_expression 'I > 2\s(I)'
_cod_data_source_file ICA-2022-529-120638.cif
_cod_data_source_block Nd4
_cod_database_code 1565997
_chemical_oxdiff_formula 'Nd B2 C14 H21 O2'
_chemical_oxdiff_usercomment Nd5
_shelx_space_group_comment
;
The symmetry employed for this shelxl refinement is uniquely defined
by the following loop, which should always be used as a source of
symmetry information in preference to the above space-group names.
They are only intended as comments.
;
_shelx_estimated_absorpt_t_max 0.780
_shelx_estimated_absorpt_t_min 0.608
_reflns_odcompleteness_completeness 99.94
_reflns_odcompleteness_iscentric 1
_reflns_odcompleteness_theta 33.07
_olex2_refinement_description
;
1. Fixed Uiso
 At 1 times of:
  All H(H) groups, All H(H,H) groups
 At 1.2 times of:
  All C(H) groups, All C(H,H) groups
2. Restrained distances
 B1-H1A \\sim B1-H1B \\sim B1-H1C \\sim B1-H1D
 with sigma of 0.01
 H1A-H1B \\sim H1A-H1C \\sim H1A-H1D \\sim H1B-H1C \\sim H1B-H1D \\sim H1C-H1D
 with sigma of 0.05
 B2-H2A \\sim B2-H2B \\sim B2-H2C \\sim B2-H2D
 with sigma of 0.01
 H2A-H2B \\sim H2A-H2C \\sim H2A-H2D \\sim H2B-H2C \\sim H2B-H2D \\sim H2C-H2D
 with sigma of 0.05
 Nd1-O1A \\sim Nd1-O1B \\sim Nd1-O1C \\sim Nd1-O1D
 with sigma of 0.003
 O1A-C6A \\sim O1A-C9A \\sim O1B-C6B \\sim O1B-C9B \\sim O1C-C6C \\sim O1C-C9C
\\sim O1D-C6D \\sim O1D-C9D
 with sigma of 0.003
 C6A-C7A \\sim C8A-C9A \\sim C6B-C7B \\sim C8B-C9B \\sim C6C-C7C \\sim C8C-C9C
\\sim C6D-C7D \\sim C8D-C9D
 \\sim C7A-C8A \\sim C7B-C8B \\sim C7C-C8C \\sim C7D-C8D
 with sigma of 0.003
 C6A-C8A \\sim C7A-C9A \\sim C6B-C8B \\sim C7B-C9B \\sim C6C-C8C \\sim C7C-C9C
\\sim C6D-C8D \\sim C7D-C9D
 with sigma of 0.03
 Nd1-O2A \\sim Nd1-O2B \\sim Nd1-O2C \\sim Nd1-O2D
 with sigma of 0.003
 O2A-C10A \\sim O2A-C13A \\sim O2B-C10B \\sim O2B-C13B \\sim O2C-C10C \\sim
O2C-C13C \\sim O2D-C10D ~
 O2D-C13D
 with sigma of 0.003
 C10A-C11A \\sim C12A-C13A \\sim C10B-C11B \\sim C12B-C13B \\sim C10C-C11C
\\sim C12C-C13C \\sim C10D-
 C11D \\sim C12D-C13D \\sim C11A-C12A \\sim C11B-C12B \\sim C11C-C12C \\sim
C11D-C12D
 with sigma of 0.003
 C10A-C12A \\sim C11A-C13A \\sim C10B-C12B \\sim C11B-C13B \\sim C10C-C12C
\\sim C11C-C13C \\sim C10D-
 C12D \\sim C11D-C13D
 with sigma of 0.03
3. Uiso/Uaniso restraints and constraints
Uanis(C9A) \\sim Ueq: with sigma of 0.008 and sigma for terminal atoms of 0.016
Uanis(O1A) = Uanis(O1B) = Uanis(O1C) = Uanis(O1D)
Uanis(C6A) = Uanis(C6B) = Uanis(C6C) = Uanis(C6D)
Uanis(C7A) = Uanis(C7B) = Uanis(C7C) = Uanis(C7D)
Uanis(C8A) = Uanis(C8B) = Uanis(C8C) = Uanis(C8D)
Uanis(C9A) = Uanis(C9B) = Uanis(C9C) = Uanis(C9D)
Uanis(O2A) = Uanis(O2B) = Uanis(O2C) = Uanis(O2D)
Uanis(C10A) = Uanis(C10B) = Uanis(C10C) = Uanis(C10D)
Uanis(C11A) = Uanis(C11B) = Uanis(C11C) = Uanis(C11D)
Uanis(C12A) = Uanis(C12B) = Uanis(C12C) = Uanis(C12D)
Uanis(C13A) = Uanis(C13B) = Uanis(C13C) = Uanis(C13D)
;

loop_
_space_group_symop_operation_xyz
'x, y, z'
'-x, y+1/2, -z+1/2'
'-x, -y, -z'
'x, -y-1/2, z-1/2'

loop_
_atom_site_label
_atom_site_type_symbol
_atom_site_fract_x
_atom_site_fract_y
_atom_site_fract_z
_atom_site_U_iso_or_equiv
_atom_site_adp_type
_atom_site_occupancy
_atom_site_site_symmetry_order
_atom_site_calc_flag
_atom_site_refinement_flags_posn
_atom_site_refinement_flags_adp
_atom_site_refinement_flags_occupancy
_atom_site_disorder_assembly
_atom_site_disorder_group
Nd1 Nd 0.75280(2) 0.38945(2) 0.62115(2) 0.04974(4) Uani 1 1 d D . . . .
C1 C 0.90043(17) 0.3972(3) 0.77728(18) 0.0729(6) Uani 1 1 d . . . . .
H1 H 0.922001 0.497366 0.816210 0.087 Uiso 1 1 calc R U . . .
C2 C 0.93762(16) 0.3405(4) 0.71361(18) 0.0723(6) Uani 1 1 d . . . . .
H2 H 0.989757 0.394295 0.699025 0.087 Uiso 1 1 calc R U . . .
C3 C 0.90287(18) 0.1826(4) 0.68620(19) 0.0799(7) Uani 1 1 d . . . . .
H3 H 0.926393 0.104591 0.649354 0.096 Uiso 1 1 calc R U . . .
C4 C 0.8429(2) 0.1390(3) 0.7338(2) 0.0836(8) Uani 1 1 d . . . . .
H4 H 0.817756 0.025083 0.736957 0.100 Uiso 1 1 calc R U . . .
C5 C 0.84164(17) 0.2732(4) 0.79021(16) 0.0795(7) Uani 1 1 d . . . . .
H5 H 0.815161 0.270341 0.840156 0.095 Uiso 1 1 calc R U . . .
O1A O 0.6179(3) 0.2303(10) 0.6386(4) 0.0567(12) Uani 0.444(3) 1 d D . P A 1
C6A C 0.6004(5) 0.1606(8) 0.7175(4) 0.0644(14) Uani 0.444(3) 1 d D . P A 1
H6A H 0.606716 0.247852 0.763448 0.077 Uiso 0.444(3) 1 calc R U P A 1
H6B H 0.644492 0.069623 0.744238 0.077 Uiso 0.444(3) 1 calc R U P A 1
C7A C 0.5014(5) 0.0942(17) 0.6832(9) 0.101(4) Uani 0.444(3) 1 d D . P A 1
H7A H 0.473412 0.092560 0.731409 0.122 Uiso 0.444(3) 1 calc R U P A 1
H7B H 0.499114 -0.019349 0.658162 0.122 Uiso 0.444(3) 1 calc R U P A 1
C8A C 0.4530(5) 0.2203(19) 0.6103(7) 0.100(4) Uani 0.444(3) 1 d D . P A 1
H8A H 0.442736 0.328543 0.635505 0.120 Uiso 0.444(3) 1 calc R U P A 1
H8B H 0.393755 0.177244 0.568871 0.120 Uiso 0.444(3) 1 calc R U P A 1
C9A C 0.5280(4) 0.2303(16) 0.5662(5) 0.095(2) Uani 0.444(3) 1 d D U P A 1
H9A H 0.523546 0.133545 0.526163 0.115 Uiso 0.444(3) 1 calc R U P A 1
H9B H 0.520680 0.333456 0.530204 0.115 Uiso 0.444(3) 1 calc R U P A 1
O1B O 0.6156(4) 0.2843(10) 0.6598(7) 0.0567(12) Uani 0.230(3) 1 d D . P A 2
C6B C 0.6026(8) 0.1123(10) 0.6855(9) 0.0644(14) Uani 0.230(3) 1 d D . P A 2
H6C H 0.652603 0.079363 0.740882 0.077 Uiso 0.230(3) 1 calc R U P A 2
H6D H 0.601148 0.033041 0.637084 0.077 Uiso 0.230(3) 1 calc R U P A 2
C7B C 0.5093(11) 0.118(3) 0.7009(18) 0.101(4) Uani 0.230(3) 1 d D . P A 2
H7C H 0.480933 0.006319 0.694189 0.122 Uiso 0.230(3) 1 calc R U P A 2
H7D H 0.516488 0.161096 0.761594 0.122 Uiso 0.230(3) 1 calc R U P A 2
C8B C 0.4502(9) 0.237(4) 0.629(2) 0.100(4) Uani 0.230(3) 1 d D . P A 2
H8C H 0.407730 0.302535 0.651483 0.120 Uiso 0.230(3) 1 calc R U P A 2
H8D H 0.413846 0.175555 0.574517 0.120 Uiso 0.230(3) 1 calc R U P A 2
C9B C 0.5228(7) 0.349(2) 0.6106(11) 0.095(2) Uani 0.230(3) 1 d D . P A 2
H9C H 0.513294 0.350498 0.545544 0.115 Uiso 0.230(3) 1 calc R U P A 2
H9D H 0.516621 0.464097 0.630057 0.115 Uiso 0.230(3) 1 calc R U P A 2
O1C O 0.6065(5) 0.272(2) 0.6370(9) 0.0567(12) Uani 0.222(3) 1 d D . P A 3
C6C C 0.6006(11) 0.2183(18) 0.7238(8) 0.0644(14) Uani 0.222(3) 1 d D . P A 3
H6E H 0.613785 0.311284 0.767340 0.077 Uiso 0.222(3) 1 calc R U P A 3
H6F H 0.643653 0.125286 0.749307 0.077 Uiso 0.222(3) 1 calc R U P A 3
C7C C 0.4999(12) 0.162(3) 0.6982(13) 0.101(4) Uani 0.222(3) 1 d D . P A 3
H7E H 0.495959 0.048575 0.721358 0.122 Uiso 0.222(3) 1 calc R U P A 3
H7F H 0.464033 0.239310 0.722797 0.122 Uiso 0.222(3) 1 calc R U P A 3
C8C C 0.4632(12) 0.163(2) 0.5958(13) 0.100(4) Uani 0.222(3) 1 d D . P A 3
H8E H 0.395341 0.178533 0.572537 0.120 Uiso 0.222(3) 1 calc R U P A 3
H8F H 0.479897 0.060255 0.570413 0.120 Uiso 0.222(3) 1 calc R U P A 3
C9C C 0.5138(9) 0.315(2) 0.5761(12) 0.095(2) Uani 0.222(3) 1 d D . P A 3
H9E H 0.511111 0.319678 0.512754 0.115 Uiso 0.222(3) 1 calc R U P A 3
H9F H 0.490666 0.421132 0.592859 0.115 Uiso 0.222(3) 1 calc R U P A 3
O1D O 0.6130(10) 0.252(3) 0.6411(15) 0.0567(12) Uani 0.104(3) 1 d D . P A 4
C6D C 0.5485(16) 0.146(3) 0.5729(13) 0.0644(14) Uani 0.104(3) 1 d D . P A 4
H6G H 0.579983 0.057026 0.550665 0.077 Uiso 0.104(3) 1 calc R U P A 4
H6H H 0.506889 0.210448 0.522055 0.077 Uiso 0.104(3) 1 calc R U P A 4
C7D C 0.500(2) 0.082(3) 0.637(2) 0.101(4) Uani 0.104(3) 1 d D . P A 4
H7G H 0.541446 0.010336 0.684304 0.122 Uiso 0.104(3) 1 calc R U P A 4
H7H H 0.443308 0.018411 0.604443 0.122 Uiso 0.104(3) 1 calc R U P A 4
C8D C 0.4772(17) 0.244(4) 0.675(3) 0.100(4) Uani 0.104(3) 1 d D . P A 4
H8G H 0.420409 0.295632 0.633660 0.120 Uiso 0.104(3) 1 calc R U P A 4
H8H H 0.468474 0.225334 0.733763 0.120 Uiso 0.104(3) 1 calc R U P A 4
C9D C 0.5614(15) 0.355(3) 0.686(2) 0.095(2) Uani 0.104(3) 1 d D . P A 4
H9G H 0.543405 0.463446 0.655278 0.115 Uiso 0.104(3) 1 calc R U P A 4
H9H H 0.597434 0.373887 0.749555 0.115 Uiso 0.104(3) 1 calc R U P A 4
O2A O 0.8384(4) 0.5631(7) 0.5369(4) 0.0508(10) Uani 0.372(3) 1 d D . P A 1
C10A C 0.9069(6) 0.6949(10) 0.5780(4) 0.0750(17) Uani 0.372(3) 1 d D . P A 1
H10A H 0.885796 0.764215 0.619283 0.090 Uiso 0.372(3) 1 calc R U P A 1
H10B H 0.967425 0.645056 0.611981 0.090 Uiso 0.372(3) 1 calc R U P A 1
C11A C 0.9145(12) 0.7962(18) 0.5027(6) 0.103(3) Uani 0.372(3) 1 d D . P A 1
H11A H 0.975951 0.779494 0.496208 0.123 Uiso 0.372(3) 1 calc R U P A 1
H11B H 0.907834 0.915793 0.514691 0.123 Uiso 0.372(3) 1 calc R U P A 1
C12A C 0.8413(7) 0.7462(18) 0.4192(8) 0.095(3) Uani 0.372(3) 1 d D . P A 1
H12A H 0.798326 0.840122 0.395391 0.113 Uiso 0.372(3) 1 calc R U P A 1
H12B H 0.868868 0.713004 0.373237 0.113 Uiso 0.372(3) 1 calc R U P A 1
C13A C 0.7915(6) 0.6043(15) 0.4414(4) 0.077(2) Uani 0.372(3) 1 d D . P A 1
H13A H 0.792790 0.507288 0.403173 0.093 Uiso 0.372(3) 1 calc R U P A 1
H13B H 0.726201 0.634691 0.431191 0.093 Uiso 0.372(3) 1 calc R U P A 1
O2B O 0.8128(5) 0.6005(7) 0.5315(4) 0.0508(10) Uani 0.350(3) 1 d D . P A 2
C10B C 0.8581(8) 0.7609(11) 0.5669(5) 0.0750(17) Uani 0.350(3) 1 d D . P A 2
H10C H 0.812177 0.840067 0.575378 0.090 Uiso 0.350(3) 1 calc R U P A 2
H10D H 0.906712 0.742991 0.625587 0.090 Uiso 0.350(3) 1 calc R U P A 2
C11B C 0.8994(12) 0.8290(19) 0.5019(8) 0.103(3) Uani 0.350(3) 1 d D . P A 2
H11C H 0.967304 0.837408 0.529730 0.123 Uiso 0.350(3) 1 calc R U P A 2
H11D H 0.874514 0.941675 0.482466 0.123 Uiso 0.350(3) 1 calc R U P A 2
C12B C 0.8758(9) 0.7148(17) 0.4242(9) 0.095(3) Uani 0.350(3) 1 d D . P A 2
H12C H 0.837907 0.773784 0.369435 0.113 Uiso 0.350(3) 1 calc R U P A 2
H12D H 0.932835 0.674439 0.414712 0.113 Uiso 0.350(3) 1 calc R U P A 2
C13B C 0.8235(8) 0.5729(16) 0.4429(5) 0.077(2) Uani 0.350(3) 1 d D . P A 2
H13C H 0.857114 0.467562 0.443166 0.093 Uiso 0.350(3) 1 calc R U P A 2
H13D H 0.762024 0.565273 0.395943 0.093 Uiso 0.350(3) 1 calc R U P A 2
O2C O 0.8322(9) 0.5964(14) 0.5464(10) 0.0508(10) Uani 0.170(3) 1 d D . P A 3
C10C C 0.8151(12) 0.7784(14) 0.5409(10) 0.0750(17) Uani 0.170(3) 1 d D . P A 3
H10E H 0.748390 0.803706 0.524617 0.090 Uiso 0.170(3) 1 calc R U P A 3
H10F H 0.849002 0.834475 0.598074 0.090 Uiso 0.170(3) 1 calc R U P A 3
C11C C 0.8515(13) 0.828(2) 0.4688(12) 0.103(3) Uani 0.170(3) 1 d D . P A 3
H11E H 0.869553 0.946511 0.474458 0.123 Uiso 0.170(3) 1 calc R U P A 3
H11F H 0.804532 0.809294 0.409227 0.123 Uiso 0.170(3) 1 calc R U P A 3
C12C C 0.9329(13) 0.720(3) 0.4809(14) 0.095(3) Uani 0.170(3) 1 d D . P A 3
H12E H 0.929956 0.666746 0.423488 0.113 Uiso 0.170(3) 1 calc R U P A 3
H12F H 0.990644 0.785292 0.503350 0.113 Uiso 0.170(3) 1 calc R U P A 3
C13C C 0.9292(8) 0.592(2) 0.5471(10) 0.077(2) Uani 0.170(3) 1 d D . P A 3
H13E H 0.972450 0.620292 0.607369 0.093 Uiso 0.170(3) 1 calc R U P A 3
H13F H 0.945058 0.481091 0.529642 0.093 Uiso 0.170(3) 1 calc R U P A 3
O2D O 0.8420(10) 0.6064(15) 0.5627(9) 0.0508(10) Uani 0.108(2) 1 d D . P A 4
C10D C 0.7814(12) 0.712(3) 0.4900(11) 0.0750(17) Uani 0.108(2) 1 d D . P A 4
H10G H 0.722840 0.651494 0.461034 0.090 Uiso 0.108(2) 1 calc R U P A 4
H10H H 0.766258 0.814753 0.516882 0.090 Uiso 0.108(2) 1 calc R U P A 4
C11D C 0.8217(18) 0.759(3) 0.4205(15) 0.103(3) Uani 0.108(2) 1 d D . P A 4
H11G H 0.823706 0.881898 0.414224 0.123 Uiso 0.108(2) 1 calc R U P A 4
H11H H 0.786581 0.709995 0.361682 0.123 Uiso 0.108(2) 1 calc R U P A 4
C12D C 0.9157(16) 0.688(3) 0.456(2) 0.095(3) Uani 0.108(2) 1 d D . P A 4
H12G H 0.938570 0.650317 0.407894 0.113 Uiso 0.108(2) 1 calc R U P A 4
H12H H 0.960070 0.768093 0.495365 0.113 Uiso 0.108(2) 1 calc R U P A 4
C13D C 0.8978(16) 0.546(3) 0.5081(14) 0.077(2) Uani 0.108(2) 1 d D . P A 4
H13G H 0.957020 0.499526 0.547506 0.093 Uiso 0.108(2) 1 calc R U P A 4
H13H H 0.863985 0.457464 0.466739 0.093 Uiso 0.108(2) 1 calc R U P A 4
B1 B 0.6856(3) 0.6668(5) 0.6683(4) 0.1086(15) Uani 1 1 d D . . . .
H1A H 0.657(2) 0.788(3) 0.681(2) 0.168(17) Uiso 1 1 d D . . . .
H1B H 0.649(2) 0.628(3) 0.5976(15) 0.117(13) Uiso 1 1 d D . . . .
H1C H 0.7599(14) 0.674(4) 0.674(2) 0.117 Uiso 1 1 d D U . . .
H1D H 0.681(2) 0.562(3) 0.713(2) 0.117 Uiso 1 1 d D U . . .
B2 B 0.7065(3) 0.2118(6) 0.4703(2) 0.0985(13) Uani 1 1 d D . . . .
H2A H 0.699(2) 0.140(3) 0.5293(15) 0.110(12) Uiso 1 1 d D . . . .
H2B H 0.686(2) 0.142(3) 0.4041(14) 0.123(12) Uiso 1 1 d D . . . .
H2C H 0.6593(17) 0.325(3) 0.4593(19) 0.092(9) Uiso 1 1 d D . . . .
H2D H 0.7807(11) 0.258(4) 0.4899(15) 0.092 Uiso 1 1 d D U . . .

loop_
_atom_site_aniso_label
_atom_site_aniso_U_11
_atom_site_aniso_U_22
_atom_site_aniso_U_33
_atom_site_aniso_U_23
_atom_site_aniso_U_13
_atom_site_aniso_U_12
Nd1 0.04614(6) 0.05484(7) 0.04773(6) 0.00512(3) 0.01480(4) -0.00309(3)
C1 0.0552(12) 0.0869(17) 0.0650(13) -0.0130(10) 0.0042(10) 0.0024(10)
C2 0.0468(10) 0.0902(16) 0.0783(15) 0.0016(12) 0.0184(10) 0.0009(10)
C3 0.0629(13) 0.0851(17) 0.0860(16) -0.0144(13) 0.0170(12) 0.0237(12)
C4 0.0659(15) 0.0623(14) 0.105(2) 0.0255(13) 0.0044(14) 0.0037(10)
C5 0.0629(13) 0.120(2) 0.0553(11) 0.0237(13) 0.0191(10) 0.0170(14)
O1A 0.0481(9) 0.063(3) 0.0581(15) -0.0001(16) 0.0167(10) -0.0071(15)
C6A 0.0719(19) 0.061(4) 0.072(3) -0.005(3) 0.039(2) -0.009(3)
C7A 0.089(3) 0.102(7) 0.130(7) 0.005(6) 0.059(4) -0.028(3)
C8A 0.054(2) 0.120(6) 0.130(8) -0.002(6) 0.034(3) -0.011(3)
C9A 0.057(2) 0.120(5) 0.096(4) 0.021(4) 0.007(2) -0.013(3)
O1B 0.0481(9) 0.063(3) 0.0581(15) -0.0001(16) 0.0167(10) -0.0071(15)
C6B 0.0719(19) 0.061(4) 0.072(3) -0.005(3) 0.039(2) -0.009(3)
C7B 0.089(3) 0.102(7) 0.130(7) 0.005(6) 0.059(4) -0.028(3)
C8B 0.054(2) 0.120(6) 0.130(8) -0.002(6) 0.034(3) -0.011(3)
C9B 0.057(2) 0.120(5) 0.096(4) 0.021(4) 0.007(2) -0.013(3)
O1C 0.0481(9) 0.063(3) 0.0581(15) -0.0001(16) 0.0167(10) -0.0071(15)
C6C 0.0719(19) 0.061(4) 0.072(3) -0.005(3) 0.039(2) -0.009(3)
C7C 0.089(3) 0.102(7) 0.130(7) 0.005(6) 0.059(4) -0.028(3)
C8C 0.054(2) 0.120(6) 0.130(8) -0.002(6) 0.034(3) -0.011(3)
C9C 0.057(2) 0.120(5) 0.096(4) 0.021(4) 0.007(2) -0.013(3)
O1D 0.0481(9) 0.063(3) 0.0581(15) -0.0001(16) 0.0167(10) -0.0071(15)
C6D 0.0719(19) 0.061(4) 0.072(3) -0.005(3) 0.039(2) -0.009(3)
C7D 0.089(3) 0.102(7) 0.130(7) 0.005(6) 0.059(4) -0.028(3)
C8D 0.054(2) 0.120(6) 0.130(8) -0.002(6) 0.034(3) -0.011(3)
C9D 0.057(2) 0.120(5) 0.096(4) 0.021(4) 0.007(2) -0.013(3)
O2A 0.060(2) 0.0482(16) 0.0459(14) -0.0036(12) 0.0199(16) -0.0075(16)
C10A 0.090(5) 0.072(3) 0.059(2) -0.006(3) 0.020(3) -0.035(3)
C11A 0.148(7) 0.083(4) 0.083(3) -0.015(3) 0.045(3) -0.063(5)
C12A 0.097(8) 0.117(5) 0.078(3) 0.021(3) 0.039(5) -0.022(5)
C13A 0.088(5) 0.094(4) 0.0555(17) -0.001(2) 0.032(3) -0.029(4)
O2B 0.060(2) 0.0482(16) 0.0459(14) -0.0036(12) 0.0199(16) -0.0075(16)
C10B 0.090(5) 0.072(3) 0.059(2) -0.006(3) 0.020(3) -0.035(3)
C11B 0.148(7) 0.083(4) 0.083(3) -0.015(3) 0.045(3) -0.063(5)
C12B 0.097(8) 0.117(5) 0.078(3) 0.021(3) 0.039(5) -0.022(5)
C13B 0.088(5) 0.094(4) 0.0555(17) -0.001(2) 0.032(3) -0.029(4)
O2C 0.060(2) 0.0482(16) 0.0459(14) -0.0036(12) 0.0199(16) -0.0075(16)
C10C 0.090(5) 0.072(3) 0.059(2) -0.006(3) 0.020(3) -0.035(3)
C11C 0.148(7) 0.083(4) 0.083(3) -0.015(3) 0.045(3) -0.063(5)
C12C 0.097(8) 0.117(5) 0.078(3) 0.021(3) 0.039(5) -0.022(5)
C13C 0.088(5) 0.094(4) 0.0555(17) -0.001(2) 0.032(3) -0.029(4)
O2D 0.060(2) 0.0482(16) 0.0459(14) -0.0036(12) 0.0199(16) -0.0075(16)
C10D 0.090(5) 0.072(3) 0.059(2) -0.006(3) 0.020(3) -0.035(3)
C11D 0.148(7) 0.083(4) 0.083(3) -0.015(3) 0.045(3) -0.063(5)
C12D 0.097(8) 0.117(5) 0.078(3) 0.021(3) 0.039(5) -0.022(5)
C13D 0.088(5) 0.094(4) 0.0555(17) -0.001(2) 0.032(3) -0.029(4)
B1 0.103(3) 0.073(2) 0.172(5) 0.004(2) 0.076(3) 0.023(2)
B2 0.121(3) 0.114(3) 0.0594(15) -0.0196(16) 0.0289(17) -0.053(2)

loop_
_atom_type_symbol
_atom_type_description
_atom_type_scat_dispersion_real
_atom_type_scat_dispersion_imag
_atom_type_scat_source
C C 0.0033 0.0016 'International Tables Vol C Tables 4.2.6.8 and 6.1.1.4'
H H 0.0000 0.0000 'International Tables Vol C Tables 4.2.6.8 and 6.1.1.4'
B B 0.0013 0.0007 'International Tables Vol C Tables 4.2.6.8 and 6.1.1.4'
O O 0.0106 0.0060 'International Tables Vol C Tables 4.2.6.8 and 6.1.1.4'
Nd Nd -0.1943 3.0179 'International Tables Vol C Tables 4.2.6.8 and 6.1.1.4'

loop_
_geom_angle_atom_site_label_1
_geom_angle_atom_site_label_2
_geom_angle_atom_site_label_3
_geom_angle
_geom_angle_site_symmetry_1
_geom_angle_site_symmetry_3
O1B Nd1 O2B 146.5(3) . .
O1A Nd1 O2A 155.4(2) . .
O1C Nd1 O2C 149.4(4) . .
O1D Nd1 O2D 156.5(7) . .
O1C Nd1 B1 81.1(4) . .
O1D Nd1 B1 84.6(6) . .
O1A Nd1 B1 89.2(2) . .
O1B Nd1 B1 77.4(2) . .
O2B Nd1 B1 81.05(19) . .
O2A Nd1 B1 90.13(18) . .
O2C Nd1 B1 82.7(3) . .
O2D Nd1 B1 80.5(4) . .
O1C Nd1 B2 84.6(4) . .
O1D Nd1 B2 83.8(5) . .
O1A Nd1 B2 80.84(19) . .
O1B Nd1 B2 92.3(2) . .
O2B Nd1 B2 84.09(17) . .
O2A Nd1 B2 81.78(16) . .
O2C Nd1 B2 87.8(4) . .
O2D Nd1 B2 93.3(4) . .
B1 Nd1 B2 133.20(18) . .
O1C Nd1 C5 87.0(3) . .
O1D Nd1 C5 84.2(5) . .
O1A Nd1 C5 83.24(16) . .
O1B Nd1 C5 80.5(2) . .
O2B Nd1 C5 127.74(19) . .
O2A Nd1 C5 121.17(16) . .
O2C Nd1 C5 120.8(4) . .
O2D Nd1 C5 115.5(3) . .
B1 Nd1 C5 97.23(15) . .
B2 Nd1 C5 126.30(13) . .
O1C Nd1 C4 86.3(3) . .
O1D Nd1 C4 82.3(6) . .
O1A Nd1 C4 79.22(18) . .
O1B Nd1 C4 83.1(2) . .
O2B Nd1 C4 130.4(2) . .
O2A Nd1 C4 120.09(17) . .
O2C Nd1 C4 124.1(3) . .
O2D Nd1 C4 121.2(4) . .
B1 Nd1 C4 126.23(15) . .
B2 Nd1 C4 96.75(14) . .
C5 Nd1 C4 29.71(10) . .
O1C Nd1 C1 114.6(3) . .
O1D Nd1 C1 112.3(5) . .
O1A Nd1 C1 112.08(16) . .
O1B Nd1 C1 107.2(2) . .
O2B Nd1 C1 98.19(19) . .
O2A Nd1 C1 92.48(16) . .
O2C Nd1 C1 91.4(4) . .
O2D Nd1 C1 85.9(3) . .
B1 Nd1 C1 90.55(14) . .
B2 Nd1 C1 135.55(13) . .
C5 Nd1 C1 29.67(9) . .
C4 Nd1 C1 48.88(8) . .
O1C Nd1 C3 113.6(4) . .
O1D Nd1 C3 109.3(6) . .
O1A Nd1 C3 105.58(19) . .
O1B Nd1 C3 111.7(2) . .
O2B Nd1 C3 101.4(2) . .
O2A Nd1 C3 90.81(17) . .
O2C Nd1 C3 95.6(3) . .
O2D Nd1 C3 93.7(4) . .
B1 Nd1 C3 139.00(14) . .
B2 Nd1 C3 87.40(13) . .
C5 Nd1 C3 48.84(9) . .
C4 Nd1 C3 29.80(9) . .
C1 Nd1 C3 48.45(8) . .
O1C Nd1 C2 133.4(3) . .
O1D Nd1 C2 129.8(6) . .
O1A Nd1 C2 127.35(17) . .
O1B Nd1 C2 128.2(2) . .
O2B Nd1 C2 83.9(2) . .
O2A Nd1 C2 74.96(17) . .
O2C Nd1 C2 77.0(3) . .
O2D Nd1 C2 73.2(4) . .
B1 Nd1 C2 113.35(14) . .
B2 Nd1 C2 108.79(13) . .
C5 Nd1 C2 48.59(8) . .
C4 Nd1 C2 48.70(9) . .
C1 Nd1 C2 29.22(8) . .
C3 Nd1 C2 29.21(8) . .
O1C Nd1 H1B 75.7(8) . .
O1D Nd1 H1B 80.0(10) . .
O1A Nd1 H1B 84.3(8) . .
O1B Nd1 H1B 75.4(8) . .
O2B Nd1 H1B 74.3(8) . .
O2A Nd1 H1B 84.9(8) . .
O2C Nd1 H1B 78.7(8) . .
O2D Nd1 H1B 78.9(9) . .
B1 Nd1 H1B 24.8(4) . .
B2 Nd1 H1B 108.4(5) . .
C5 Nd1 H1B 120.5(5) . .
C4 Nd1 H1B 147.2(6) . .
C1 Nd1 H1B 114.9(5) . .
C3 Nd1 H1B 162.7(5) . .
C2 Nd1 H1B 134.2(6) . .
O1C Nd1 H1C 104.9(6) . .
O1D Nd1 H1C 108.1(7) . .
O1A Nd1 H1C 112.6(5) . .
O1B Nd1 H1C 100.2(6) . .
O2B Nd1 H1C 65.5(7) . .
O2A Nd1 H1C 72.3(6) . .
O2C Nd1 H1C 64.9(7) . .
O2D Nd1 H1C 61.1(7) . .
B1 Nd1 H1C 24.7(4) . .
B2 Nd1 H1C 141.5(8) . .
C5 Nd1 H1C 91.8(8) . .
C4 Nd1 H1C 120.7(7) . .
C1 Nd1 H1C 74.8(7) . .
C3 Nd1 H1C 120.2(6) . .
C2 Nd1 H1C 91.7(5) . .
H1B Nd1 H1C 42.6(9) . .
O1C Nd1 H1D 64.9(8) . .
O1D Nd1 H1D 67.5(8) . .
O1A Nd1 H1D 71.8(7) . .
O1B Nd1 H1D 59.1(7) . .
O2B Nd1 H1D 105.0(5) . .
O2A Nd1 H1D 113.3(5) . .
O2C Nd1 H1D 105.8(6) . .
O2D Nd1 H1D 102.7(6) . .
B1 Nd1 H1D 24.6(4) . .
B2 Nd1 H1D 140.9(8) . .
C5 Nd1 H1D 78.1(6) . .
C4 Nd1 H1D 104.6(5) . .
C1 Nd1 H1D 81.6(7) . .
C3 Nd1 H1D 126.1(6) . .
C2 Nd1 H1D 109.9(7) . .
H1B Nd1 H1D 42.8(9) . .
H1C Nd1 H1D 41.9(9) . .
O1C Nd1 H2A 67.7(7) . .
O1D Nd1 H2A 65.5(8) . .
O1A Nd1 H2A 61.6(6) . .
O1B Nd1 H2A 74.2(6) . .
O2B Nd1 H2A 108.9(4) . .
O2A Nd1 H2A 105.3(5) . .
O2C Nd1 H2A 111.9(6) . .
O2D Nd1 H2A 117.0(6) . .
B1 Nd1 H2A 140.0(8) . .
B2 Nd1 H2A 25.1(4) . .
C5 Nd1 H2A 105.1(5) . .
C4 Nd1 H2A 77.5(6) . .
C1 Nd1 H2A 124.5(6) . .
C3 Nd1 H2A 78.6(7) . .
C2 Nd1 H2A 106.3(7) . .
H1B Nd1 H2A 118.7(9) . .
H1C Nd1 H2A 160.7(9) . .
H1D Nd1 H2A 132.2(10) . .
O1C Nd1 H2C 78.4(7) . .
O1D Nd1 H2C 79.5(8) . .
O1A Nd1 H2C 78.3(7) . .
O1B Nd1 H2C 86.4(7) . .
O2B Nd1 H2C 76.3(7) . .
O2A Nd1 H2C 78.6(7) . .
O2C Nd1 H2C 82.1(7) . .
O2D Nd1 H2C 88.0(7) . .
B1 Nd1 H2C 108.1(4) . .
B2 Nd1 H2C 25.1(4) . .
C5 Nd1 H2C 148.2(5) . .
C4 Nd1 H2C 120.1(5) . .
C1 Nd1 H2C 159.2(5) . .
C3 Nd1 H2C 112.3(4) . .
C2 Nd1 H2C 130.2(5) . .
H1B Nd1 H2C 83.3(6) . .
H1C Nd1 H2C 119.1(9) . .
H1D Nd1 H2C 119.2(8) . .
H2A Nd1 H2C 43.1(7) . .
O1C Nd1 H2D 109.2(5) . .
O1D Nd1 H2D 107.9(7) . .
O1A Nd1 H2D 104.5(5) . .
O1B Nd1 H2D 116.6(5) . .
O2B Nd1 H2D 68.1(6) . .
O2A Nd1 H2D 62.5(6) . .
O2C Nd1 H2D 69.6(7) . .
O2D Nd1 H2D 74.2(6) . .
B1 Nd1 H2D 141.0(6) . .
B2 Nd1 H2D 25.2(4) . .
C5 Nd1 H2D 120.3(6) . .
C4 Nd1 H2D 92.5(6) . .
C1 Nd1 H2D 116.3(4) . .
C3 Nd1 H2D 72.7(5) . .
C2 Nd1 H2D 87.3(4) . .
H1B Nd1 H2D 119.2(8) . .
H1C Nd1 H2D 133.4(9) . .
H1D Nd1 H2D 161.1(9) . .
H2A Nd1 H2D 43.6(8) . .
H2C Nd1 H2D 43.0(7) . .
C2 C1 C5 108.1(2) . .
C2 C1 Nd1 75.77(14) . .
C5 C1 Nd1 74.69(13) . .
C2 C1 H1 125.4 . .
C5 C1 H1 125.4 . .
Nd1 C1 H1 125.4 . .
C1 C2 C3 108.6(2) . .
C1 C2 Nd1 75.01(14) . .
C3 C2 Nd1 75.09(14) . .
C1 C2 H2 125.2 . .
C3 C2 H2 125.2 . .
Nd1 C2 H2 125.2 . .
C2 C3 C4 108.1(2) . .
C2 C3 Nd1 75.69(14) . .
C4 C3 Nd1 74.76(14) . .
C2 C3 H3 125.4 . .
C4 C3 H3 125.4 . .
Nd1 C3 H3 125.4 . .
C5 C4 C3 107.3(2) . .
C5 C4 Nd1 74.93(14) . .
C3 C4 Nd1 75.44(15) . .
C5 C4 H4 125.7 . .
C3 C4 H4 125.7 . .
Nd1 C4 H4 125.7 . .
C1 C5 C4 107.9(2) . .
C1 C5 Nd1 75.64(14) . .
C4 C5 Nd1 75.36(15) . .
C1 C5 H5 125.4 . .
C4 C5 H5 125.4 . .
Nd1 C5 H5 125.4 . .
C6A O1A C9A 105.8(4) . .
C6A O1A Nd1 132.1(4) . .
C9A O1A Nd1 120.4(4) . .
O1A C6A C7A 105.6(6) . .
O1A C6A H6A 110.6 . .
C7A C6A H6A 110.6 . .
O1A C6A H6B 110.6 . .
C7A C6A H6B 110.6 . .
H6A C6A H6B 108.8 . .
C6A C7A C8A 102.4(7) . .
C6A C7A H7A 111.3 . .
C8A C7A H7A 111.3 . .
C6A C7A H7B 111.3 . .
C8A C7A H7B 111.3 . .
H7A C7A H7B 109.2 . .
C7A C8A C9A 97.3(7) . .
C7A C8A H8A 112.3 . .
C9A C8A H8A 112.3 . .
C7A C8A H8B 112.3 . .
C9A C8A H8B 112.3 . .
H8A C8A H8B 109.9 . .
O1A C9A C8A 107.3(6) . .
O1A C9A H9A 110.3 . .
C8A C9A H9A 110.3 . .
O1A C9A H9B 110.3 . .
C8A C9A H9B 110.3 . .
H9A C9A H9B 108.5 . .
C6B O1B C9B 106.3(9) . .
C6B O1B Nd1 125.5(6) . .
C9B O1B Nd1 119.5(7) . .
O1B C6B C7B 103.4(9) . .
O1B C6B H6C 111.1 . .
C7B C6B H6C 111.1 . .
O1B C6B H6D 111.1 . .
C7B C6B H6D 111.1 . .
H6C C6B H6D 109.0 . .
C8B C7B C6B 104.9(10) . .
C8B C7B H7C 110.8 . .
C6B C7B H7C 110.8 . .
C8B C7B H7D 110.8 . .
C6B C7B H7D 110.8 . .
H7C C7B H7D 108.8 . .
C7B C8B C9B 102.5(10) . .
C7B C8B H8C 111.3 . .
C9B C8B H8C 111.3 . .
C7B C8B H8D 111.3 . .
C9B C8B H8D 111.3 . .
H8C C8B H8D 109.2 . .
O1B C9B C8B 109.3(8) . .
O1B C9B H9C 109.8 . .
C8B C9B H9C 109.8 . .
O1B C9B H9D 109.8 . .
C8B C9B H9D 109.8 . .
H9C C9B H9D 108.3 . .
C6C O1C C9C 109.6(10) . .
C6C O1C Nd1 122.3(8) . .
C9C O1C Nd1 123.2(8) . .
O1C C6C C7C 102.0(9) . .
O1C C6C H6E 111.4 . .
C7C C6C H6E 111.4 . .
O1C C6C H6F 111.4 . .
C7C C6C H6F 111.4 . .
H6E C6C H6F 109.2 . .
C8C C7C C6C 105.3(10) . .
C8C C7C H7E 110.7 . .
C6C C7C H7E 110.7 . .
C8C C7C H7F 110.7 . .
C6C C7C H7F 110.7 . .
H7E C7C H7F 108.8 . .
C7C C8C C9C 100.8(10) . .
C7C C8C H8E 111.6 . .
C9C C8C H8E 111.6 . .
C7C C8C H8F 111.6 . .
C9C C8C H8F 111.6 . .
H8E C8C H8F 109.4 . .
O1C C9C C8C 97.2(9) . .
O1C C9C H9E 112.3 . .
C8C C9C H9E 112.3 . .
O1C C9C H9F 112.3 . .
C8C C9C H9F 112.3 . .
H9E C9C H9F 109.9 . .
C9D O1D C6D 109.8(15) . .
C9D O1D Nd1 115.4(12) . .
C6D O1D Nd1 123.7(12) . .
O1D C6D C7D 93.8(12) . .
O1D C6D H6G 113.0 . .
C7D C6D H6G 113.0 . .
O1D C6D H6H 113.0 . .
C7D C6D H6H 113.0 . .
H6G C6D H6H 110.4 . .
C6D C7D C8D 101.4(12) . .
C6D C7D H7G 111.5 . .
C8D C7D H7G 111.5 . .
C6D C7D H7H 111.5 . .
C8D C7D H7H 111.5 . .
H7G C7D H7H 109.3 . .
C9D C8D C7D 104.1(11) . .
C9D C8D H8G 110.9 . .
C7D C8D H8G 110.9 . .
C9D C8D H8H 110.9 . .
C7D C8D H8H 110.9 . .
H8G C8D H8H 109.0 . .
O1D C9D C8D 101.1(10) . .
O1D C9D H9G 111.6 . .
C8D C9D H9G 111.6 . .
O1D C9D H9H 111.6 . .
C8D C9D H9H 111.6 . .
H9G C9D H9H 109.4 . .
C13A O2A C10A 108.8(5) . .
C13A O2A Nd1 119.4(4) . .
C10A O2A Nd1 124.8(4) . .
C11A C10A O2A 105.8(6) . .
C11A C10A H10A 110.6 . .
O2A C10A H10A 110.6 . .
C11A C10A H10B 110.6 . .
O2A C10A H10B 110.6 . .
H10A C10A H10B 108.7 . .
C10A C11A C12A 109.4(7) . .
C10A C11A H11A 109.8 . .
C12A C11A H11A 109.8 . .
C10A C11A H11B 109.8 . .
C12A C11A H11B 109.8 . .
H11A C11A H11B 108.2 . .
C13A C12A C11A 107.3(7) . .
C13A C12A H12A 110.3 . .
C11A C12A H12A 110.3 . .
C13A C12A H12B 110.3 . .
C11A C12A H12B 110.3 . .
H12A C12A H12B 108.5 . .
C12A C13A O2A 107.4(6) . .
C12A C13A H13A 110.2 . .
O2A C13A H13A 110.2 . .
C12A C13A H13B 110.2 . .
O2A C13A H13B 110.2 . .
H13A C13A H13B 108.5 . .
C13B O2B C10B 107.6(5) . .
C13B O2B Nd1 126.6(5) . .
C10B O2B Nd1 125.0(4) . .
C11B C10B O2B 108.3(6) . .
C11B C10B H10C 110.0 . .
O2B C10B H10C 110.0 . .
C11B C10B H10D 110.0 . .
O2B C10B H10D 110.0 . .
H10C C10B H10D 108.4 . .
C10B C11B C12B 107.7(7) . .
C10B C11B H11C 110.2 . .
C12B C11B H11C 110.2 . .
C10B C11B H11D 110.2 . .
C12B C11B H11D 110.2 . .
H11C C11B H11D 108.5 . .
C13B C12B C11B 108.2(7) . .
C13B C12B H12C 110.1 . .
C11B C12B H12C 110.1 . .
C13B C12B H12D 110.1 . .
C11B C12B H12D 110.1 . .
H12C C12B H12D 108.4 . .
C12B C13B O2B 108.1(6) . .
C12B C13B H13C 110.1 . .
O2B C13B H13C 110.1 . .
C12B C13B H13D 110.1 . .
O2B C13B H13D 110.1 . .
H13C C13B H13D 108.4 . .
C10C O2C C13C 100.3(10) . .
C10C O2C Nd1 124.3(7) . .
C13C O2C Nd1 127.5(7) . .
C11C C10C O2C 101.8(8) . .
C11C C10C H10E 111.4 . .
O2C C10C H10E 111.4 . .
C11C C10C H10F 111.4 . .
O2C C10C H10F 111.4 . .
H10E C10C H10F 109.3 . .
C10C C11C C12C 105.1(9) . .
C10C C11C H11E 110.7 . .
C12C C11C H11E 110.7 . .
C10C C11C H11F 110.7 . .
C12C C11C H11F 110.7 . .
H11E C11C H11F 108.8 . .
C13C C12C C11C 105.6(9) . .
C13C C12C H12E 110.6 . .
C11C C12C H12E 110.6 . .
C13C C12C H12F 110.6 . .
C11C C12C H12F 110.6 . .
H12E C12C H12F 108.8 . .
C12C C13C O2C 104.6(8) . .
C12C C13C H13E 110.8 . .
O2C C13C H13E 110.8 . .
C12C C13C H13F 110.8 . .
O2C C13C H13F 110.8 . .
H13E C13C H13F 108.9 . .
C10D O2D C13D 94.0(14) . .
C10D O2D Nd1 113.2(9) . .
C13D O2D Nd1 117.8(10) . .
C11D C10D O2D 114.5(12) . .
C11D C10D H10G 108.6 . .
O2D C10D H10G 108.6 . .
C11D C10D H10H 108.6 . .
O2D C10D H10H 108.6 . .
H10G C10D H10H 107.6 . .
C10D C11D C12D 102.0(11) . .
C10D C11D H11G 111.4 . .
C12D C11D H11G 111.4 . .
C10D C11D H11H 111.4 . .
C12D C11D H11H 111.4 . .
H11G C11D H11H 109.2 . .
C13D C12D C11D 100.1(11) . .
C13D C12D H12G 111.7 . .
C11D C12D H12G 111.7 . .
C13D C12D H12H 111.7 . .
C11D C12D H12H 111.7 . .
H12G C12D H12H 109.5 . .
C12D C13D O2D 108.6(14) . .
C12D C13D H13G 110.0 . .
O2D C13D H13G 110.0 . .
C12D C13D H13H 110.0 . .
O2D C13D H13H 110.0 . .
H13G C13D H13H 108.4 . .
Nd1 B1 H1A 174(2) . .
Nd1 B1 H1B 66.3(16) . .
H1A B1 H1B 109(2) . .
Nd1 B1 H1C 65.5(16) . .
H1A B1 H1C 113(2) . .
H1B B1 H1C 105(2) . .
Nd1 B1 H1D 70.0(18) . .
H1A B1 H1D 116(2) . .
H1B B1 H1D 108(2) . .
H1C B1 H1D 105(2) . .
Nd1 B2 H2A 66.8(14) . .
Nd1 B2 H2B 177.3(15) . .
H2A B2 H2B 115.7(19) . .
Nd1 B2 H2C 71.2(15) . .
H2A B2 H2C 107.8(18) . .
H2B B2 H2C 106.7(18) . .
Nd1 B2 H2D 68.5(13) . .
H2A B2 H2D 107.5(18) . .
H2B B2 H2D 111.1(19) . .
H2C B2 H2D 107.8(19) . .

loop_
_geom_bond_atom_site_label_1
_geom_bond_atom_site_label_2
_geom_bond_distance
_geom_bond_site_symmetry_2
Nd1 O1C 2.494(3) .
Nd1 O1D 2.495(3) .
Nd1 O1A 2.496(2) .
Nd1 O1B 2.496(3) .
Nd1 O2B 2.540(2) .
Nd1 O2A 2.541(2) .
Nd1 O2C 2.541(3) .
Nd1 O2D 2.542(3) .
Nd1 B1 2.634(4) .
Nd1 B2 2.640(3) .
Nd1 C5 2.705(2) .
Nd1 C4 2.711(2) .
Nd1 C1 2.717(2) .
Nd1 C3 2.719(2) .
Nd1 C2 2.727(2) .
Nd1 H1B 2.41(3) .
Nd1 H1C 2.40(3) .
Nd1 H1D 2.48(3) .
Nd1 H2A 2.43(3) .
Nd1 H2C 2.51(3) .
Nd1 H2D 2.46(2) .
C1 C2 1.373(4) .
C1 C5 1.388(4) .
C1 H1 0.9900 .
C2 C3 1.373(4) .
C2 H2 0.9900 .
C3 C4 1.396(4) .
C3 H3 0.9900 .
C4 C5 1.389(5) .
C4 H4 0.9900 .
C5 H5 0.9900 .
O1A C6A 1.457(3) .
O1A C9A 1.458(3) .
C6A C7A 1.514(5) .
C6A H6A 0.9800 .
C6A H6B 0.9800 .
C7A C8A 1.514(4) .
C7A H7A 0.9800 .
C7A H7B 0.9800 .
C8A C9A 1.516(4) .
C8A H8A 0.9800 .
C8A H8B 0.9800 .
C9A H9A 0.9800 .
C9A H9B 0.9800 .
O1B C6B 1.457(3) .
O1B C9B 1.457(3) .
C6B C7B 1.514(5) .
C6B H6C 0.9800 .
C6B H6D 0.9800 .
C7B C8B 1.514(5) .
C7B H7C 0.9800 .
C7B H7D 0.9800 .
C8B C9B 1.514(5) .
C8B H8C 0.9800 .
C8B H8D 0.9800 .
C9B H9C 0.9800 .
C9B H9D 0.9800 .
O1C C6C 1.455(3) .
O1C C9C 1.456(3) .
C6C C7C 1.514(5) .
C6C H6E 0.9800 .
C6C H6F 0.9800 .
C7C C8C 1.514(5) .
C7C H7E 0.9800 .
C7C H7F 0.9800 .
C8C C9C 1.514(5) .
C8C H8E 0.9800 .
C8C H8F 0.9800 .
C9C H9E 0.9800 .
C9C H9F 0.9800 .
O1D C9D 1.456(4) .
O1D C6D 1.457(4) .
C6D C7D 1.514(5) .
C6D H6G 0.9800 .
C6D H6H 0.9800 .
C7D C8D 1.514(5) .
C7D H7G 0.9800 .
C7D H7H 0.9800 .
C8D C9D 1.514(5) .
C8D H8G 0.9800 .
C8D H8H 0.9800 .
C9D H9G 0.9800 .
C9D H9H 0.9800 .
O2A C13A 1.466(4) .
O2A C10A 1.467(3) .
C10A C11A 1.463(3) .
C10A H10A 0.9800 .
C10A H10B 0.9800 .
C11A C12A 1.464(3) .
C11A H11A 0.9800 .
C11A H11B 0.9800 .
C12A C13A 1.462(3) .
C12A H12A 0.9800 .
C12A H12B 0.9800 .
C13A H13A 0.9800 .
C13A H13B 0.9800 .
O2B C13B 1.465(4) .
O2B C10B 1.467(3) .
C10B C11B 1.463(3) .
C10B H10C 0.9800 .
C10B H10D 0.9800 .
C11B C12B 1.464(3) .
C11B H11C 0.9800 .
C11B H11D 0.9800 .
C12B C13B 1.462(3) .
C12B H12C 0.9800 .
C12B H12D 0.9800 .
C13B H13C 0.9800 .
C13B H13D 0.9800 .
O2C C10C 1.467(4) .
O2C C13C 1.467(4) .
C10C C11C 1.462(3) .
C10C H10E 0.9800 .
C10C H10F 0.9800 .
C11C C12C 1.463(3) .
C11C H11E 0.9800 .
C11C H11F 0.9800 .
C12C C13C 1.463(3) .
C12C H12E 0.9800 .
C12C H12F 0.9800 .
C13C H13E 0.9800 .
C13C H13F 0.9800 .
O2D C10D 1.467(4) .
O2D C13D 1.467(4) .
C10D C11D 1.463(3) .
C10D H10G 0.9800 .
C10D H10H 0.9800 .
C11D C12D 1.464(3) .
C11D H11G 0.9800 .
C11D H11H 0.9800 .
C12D C13D 1.463(3) .
C12D H12G 0.9800 .
C12D H12H 0.9800 .
C13D H13G 0.9800 .
C13D H13H 0.9800 .
B1 H1A 1.098(19) .
B1 H1B 1.104(18) .
B1 H1C 1.102(18) .
B1 H1D 1.101(18) .
B2 H2A 1.122(15) .
B2 H2B 1.126(15) .
B2 H2C 1.127(15) .
B2 H2D 1.128(15) .

loop_
_geom_torsion_atom_site_label_1
_geom_torsion_atom_site_label_2
_geom_torsion_atom_site_label_3
_geom_torsion_atom_site_label_4
_geom_torsion
_geom_torsion_site_symmetry_1
_geom_torsion_site_symmetry_2
_geom_torsion_site_symmetry_3
_geom_torsion_site_symmetry_4
Nd1 C1 C2 C3 -68.21(18) . . . .
Nd1 C1 C5 C4 69.08(18) . . . .
Nd1 C2 C3 C4 -68.36(18) . . . .
Nd1 C3 C4 C5 -68.77(17) . . . .
Nd1 C4 C5 C1 -69.27(18) . . . .
Nd1 O1A C6A C7A 174.5(8) . . . .
Nd1 O1A C9A C8A -147.2(8) . . . .
Nd1 O1B C6B C7B -179.9(12) . . . .
Nd1 O1B C9B C8B 165.9(17) . . . .
Nd1 O1C C6C C7C 179.1(14) . . . .
Nd1 O1C C9C C8C 159.1(12) . . . .
Nd1 O1D C6D C7D 168.1(18) . . . .
Nd1 O1D C9D C8D 173(2) . . . .
Nd1 O2A C10A C11A -161.8(9) . . . .
Nd1 O2A C13A C12A 161.4(7) . . . .
Nd1 O2B C10B C11B 168.4(9) . . . .
Nd1 O2B C13B C12B -169.7(8) . . . .
Nd1 O2C C10C C11C -162.1(12) . . . .
Nd1 O2C C13C C12C 169.7(14) . . . .
Nd1 O2D C10D C11D -144.6(18) . . . .
Nd1 O2D C13D C12D 160.5(16) . . . .
C1 C2 C3 Nd1 68.15(18) . . . .
C1 C2 C3 C4 -0.2(3) . . . .
C2 C1 C5 Nd1 -69.06(18) . . . .
C2 C1 C5 C4 0.0(3) . . . .
C2 C3 C4 Nd1 68.99(18) . . . .
C2 C3 C4 C5 0.2(3) . . . .
C3 C4 C5 Nd1 69.12(18) . . . .
C3 C4 C5 C1 -0.1(3) . . . .
C5 C1 C2 Nd1 68.33(17) . . . .
C5 C1 C2 C3 0.1(3) . . . .
O1A C6A C7A C8A -35.1(13) . . . .
C6A O1A C9A C8A 20.1(12) . . . .
C6A C7A C8A C9A 44.5(13) . . . .
C7A C8A C9A O1A -40.4(13) . . . .
C9A O1A C6A C7A 9.4(11) . . . .
O1B C6B C7B C8B 37(3) . . . .
C6B O1B C9B C8B 17(2) . . . .
C6B C7B C8B C9B -26(3) . . . .
C7B C8B C9B O1B 7(3) . . . .
C9B O1B C6B C7B -32.8(16) . . . .
O1C C6C C7C C8C 9(2) . . . .
C6C O1C C9C C8C -45.2(16) . . . .
C6C C7C C8C C9C -36(2) . . . .
C7C C8C C9C O1C 47.6(18) . . . .
C9C O1C C6C C7C 23.1(19) . . . .
O1D C6D C7D C8D 51(2) . . . .
C6D O1D C9D C8D 28(3) . . . .
C6D C7D C8D C9D -38(3) . . . .
C7D C8D C9D O1D 8(4) . . . .
C9D O1D C6D C7D -50(2) . . . .
O2A C10A C11A C12A 9.4(16) . . . .
C10A O2A C13A C12A 9.2(11) . . . .
C10A C11A C12A C13A -3.8(17) . . . .
C11A C12A C13A O2A -3.3(14) . . . .
C13A O2A C10A C11A -11.4(12) . . . .
O2B C10B C11B C12B 2.6(16) . . . .
C10B O2B C13B C12B 0.5(12) . . . .
C10B C11B C12B C13B -2.3(18) . . . .
C11B C12B C13B O2B 1.2(16) . . . .
C13B O2B C10B C11B -1.9(13) . . . .
O2C C10C C11C C12C -36(2) . . . .
C10C O2C C13C C12C -40.8(18) . . . .
C10C C11C C12C C13C 11(3) . . . .
C11C C12C C13C O2C 19(2) . . . .
C13C O2C C10C C11C 47.0(15) . . . .
O2D C10D C11D C12D -4(3) . . . .
C10D O2D C13D C12D 41.6(19) . . . .
C10D C11D C12D C13D 29(3) . . . .
C11D C12D C13D O2D -47(3) . . . .
C13D O2D C10D C11D -22(2) . . . .
